data_7109446
loop_
_publ_author_name
'Mehdi El Sayed Moussa'
'Fabian Friess'
'Wenting Shen'
'Muriel Hissler'
'Regis Reau'
'Christophe Lescop'

_publ_section_title
;
 Syntheses of CuI polymetallic assemblies from reaction of ligands bearing
 the 2,5-bis(2-pyridyl)phosphole fragment with CuII precursors
;
_journal_name_full Chem.Commun.
_journal_page_first 6158
_journal_paper_doi 10.1039/c3cc42955e
_journal_volume 49
_journal_year 2013
_chemical_formula_moiety 'C154 H126 Cl0 Cu8 F30 N12 O40 P6 S10 Se6'
_chemical_formula_sum 'C154 H126 Cl0 Cu8 F30 N12 O40 P6 S10 Se6'
_chemical_formula_weight 4843.17
_chemical_name_systematic
; 
 ? 
;
_space_group_IT_number 2
_symmetry_cell_setting triclinic
_symmetry_space_group_name_Hall '-P 1'
_symmetry_space_group_name_H-M 'P -1'
_atom_sites_solution_hydrogens geom
_atom_sites_solution_primary direct
_atom_sites_solution_secondary difmap
_audit_creation_method SHELXL-97
_cell_angle_alpha 107.916(2)
_cell_angle_beta 104.980(2)
_cell_angle_gamma 112.985(2)
_cell_formula_units_Z 1
_cell_length_a 16.945(1)
_cell_length_b 18.478(1)
_cell_length_c 20.154(1)
_cell_measurement_temperature 150(2)
_cell_measurement_theta_max 27.56
_cell_measurement_theta_min 1.18
_cell_volume 4984.7(5)
_computing_structure_refinement 'SHELXL-97 (Sheldrick, 1997)'
_computing_structure_solution 'SHELXS-97 (Sheldrick, 1990)'
_diffrn_ambient_temperature 150(2)
_diffrn_measured_fraction_theta_full 0.955
_diffrn_measured_fraction_theta_max 0.955
_diffrn_measurement_device_type CCD
_diffrn_measurement_method none
_diffrn_radiation_monochromator graphite
_diffrn_radiation_source 'fine-focus sealed tube'
_diffrn_radiation_type MoK\a
_diffrn_radiation_wavelength 0.71069
_diffrn_reflns_av_R_equivalents 0.0418
_diffrn_reflns_av_sigmaI/netI 0.0886
_diffrn_reflns_limit_h_max 21
_diffrn_reflns_limit_h_min -22
_diffrn_reflns_limit_k_max 24
_diffrn_reflns_limit_k_min -22
_diffrn_reflns_limit_l_max 26
_diffrn_reflns_limit_l_min -24
_diffrn_reflns_number 46121
_diffrn_reflns_theta_full 27.56
_diffrn_reflns_theta_max 27.56
_diffrn_reflns_theta_min 1.82
_diffrn_standards_decay_% none
_exptl_absorpt_coefficient_mu 2.183
_exptl_absorpt_correction_T_max 0.8397
_exptl_absorpt_correction_T_min 0.5922
_exptl_absorpt_correction_type multi-scan
_exptl_absorpt_process_details 'Sheldrick,G.M.(2002).SADABS BrukerAXS Inc.'
_exptl_crystal_colour red
_exptl_crystal_density_diffrn 1.613
_exptl_crystal_density_method 'not measured'
_exptl_crystal_description prism
_exptl_crystal_F_000 2410
_exptl_crystal_size_max 0.24
_exptl_crystal_size_mid 0.16
_exptl_crystal_size_min 0.08
_refine_diff_density_max 1.223
_refine_diff_density_min -1.128
_refine_diff_density_rms 0.146
_refine_ls_extinction_method none
_refine_ls_goodness_of_fit_ref 1.004
_refine_ls_hydrogen_treatment constr
_refine_ls_matrix_type full
_refine_ls_number_parameters 1205
_refine_ls_number_reflns 22033
_refine_ls_number_restraints 0
_refine_ls_restrained_S_all 1.004
_refine_ls_R_factor_all 0.1005
_refine_ls_R_factor_gt 0.0591
_refine_ls_shift/su_max 0.001
_refine_ls_shift/su_mean 0.000
_refine_ls_structure_factor_coef Fsqd
_refine_ls_weighting_details 'calc w=1/[\s^2^(Fo^2^)+(0.0927P)^2^+0.0000P] where P=(Fo^2^+2Fc^2^)/3'
_refine_ls_weighting_scheme calc
_refine_ls_wR_factor_gt 0.1535
_refine_ls_wR_factor_ref 0.1710
_reflns_number_gt 13554
_reflns_number_total 22033
_reflns_threshold_expression >2sigma(I)
_cod_data_source_file c3cc42955e.txt
_cod_data_source_block revsq
_cod_original_cell_volume 4984.7(7)
_cod_original_sg_symbol_H-M P-1
_cod_database_code 7109446

loop_
_symmetry_equiv_pos_as_xyz
'x, y, z'
'-x, -y, -z'

loop_
_atom_site_label
_atom_site_type_symbol
_atom_site_fract_x
_atom_site_fract_y
_atom_site_fract_z
_atom_site_U_iso_or_equiv
_atom_site_adp_type
_atom_site_occupancy
_atom_site_symmetry_multiplicity
_atom_site_calc_flag
_atom_site_refinement_flags
_atom_site_disorder_assembly
_atom_site_disorder_group
Cu1 Cu 0.23305(5) 0.70055(4) 0.76136(4) 0.02432(16) Uani 1 1 d . . .
Cu2 Cu 0.31814(5) 0.73074(4) 0.54873(4) 0.02481(16) Uani 1 1 d . . .
Cu3 Cu 0.04175(5) 0.56798(4) 0.31538(4) 0.02605(16) Uani 1 1 d . . .
Cu10 Cu 0.10857(5) 0.15271(5) 0.90824(4) 0.03481(19) Uani 1 1 d . . .
Se1 Se 0.27524(5) 0.72014(4) 0.65287(4) 0.03624(17) Uani 1 1 d . . .
Se2 Se 0.16511(4) 0.60001(4) 0.43434(3) 0.02640(14) Uani 1 1 d . . .
Se3 Se 0.10676(4) 0.54348(3) 0.68577(3) 0.02148(13) Uani 1 1 d . . .
N1 N 0.1717(3) 0.7716(3) 0.7865(2) 0.0241(10) Uani 1 1 d . . .
N2 N 0.3386(3) 0.8426(3) 0.5401(2) 0.0222(10) Uani 1 1 d . . .
N11 N 0.4149(3) 0.6916(3) 0.5560(2) 0.0237(10) Uani 1 1 d . . .
N12 N 0.0548(3) 0.5108(3) 0.2190(2) 0.0214(9) Uani 1 1 d . . .
N21 N 0.0235(3) 0.6732(3) 0.3332(3) 0.0268(10) Uani 1 1 d . . .
N22 N 0.3557(3) 0.7206(3) 0.8308(2) 0.0216(9) Uani 1 1 d . . .
P1 P 0.24441(10) 0.82304(9) 0.66115(8) 0.0220(3) Uani 1 1 d . . .
P2 P 0.23207(9) 0.55567(9) 0.36832(7) 0.0183(3) Uani 1 1 d . . .
P3 P 0.19751(9) 0.50338(9) 0.73942(8) 0.0183(3) Uani 1 1 d . . .
C1 C 0.2623(4) 0.8864(3) 0.7568(3) 0.0217(11) Uani 1 1 d . . .
C2 C 0.3366(4) 0.9696(3) 0.7868(3) 0.0251(12) Uani 1 1 d . . .
C3 C 0.3805(5) 1.0392(4) 0.8681(3) 0.0387(15) Uani 1 1 d . . .
H3A H 0.4101 1.0206 0.9020 0.046 Uiso 1 1 calc R . .
H3B H 0.3303 1.0434 0.8806 0.046 Uiso 1 1 calc R . .
C4 C 0.4547(5) 1.1312(4) 0.8854(4) 0.0446(17) Uani 1 1 d . . .
H4A H 0.4231 1.1604 0.8684 0.053 Uiso 1 1 calc R . .
H4B H 0.4938 1.1665 0.9407 0.053 Uiso 1 1 calc R . .
C5 C 0.5169(4) 1.1250(4) 0.8448(3) 0.0360(14) Uani 1 1 d . . .
H5A H 0.5464 1.0935 0.8601 0.043 Uiso 1 1 calc R . .
H5B H 0.5669 1.1840 0.8598 0.043 Uiso 1 1 calc R . .
C6 C 0.4585(4) 1.0767(3) 0.7576(3) 0.0273(12) Uani 1 1 d . . .
H6A H 0.4349 1.1118 0.7419 0.033 Uiso 1 1 calc R . .
H6B H 0.4988 1.0702 0.7326 0.033 Uiso 1 1 calc R . .
C7 C 0.3749(4) 0.9858(3) 0.7310(3) 0.0210(11) Uani 1 1 d . . .
C8 C 0.3321(4) 0.9165(3) 0.6613(3) 0.0206(11) Uani 1 1 d . . .
C9 C 0.3459(4) 0.9149(3) 0.5909(3) 0.0206(11) Uani 1 1 d . . .
C10 C 0.3612(4) 0.9872(4) 0.5757(3) 0.0284(13) Uani 1 1 d . . .
H10 H 0.3627 1.0355 0.6097 0.034 Uiso 1 1 calc R . .
C11 C 0.3740(4) 0.9873(4) 0.5111(3) 0.0344(14) Uani 1 1 d . . .
H11 H 0.3852 1.0356 0.5015 0.041 Uiso 1 1 calc R . .
C12 C 0.3698(4) 0.9139(4) 0.4608(3) 0.0331(14) Uani 1 1 d . . .
H12 H 0.3796 0.9121 0.4171 0.040 Uiso 1 1 calc R . .
C13 C 0.3509(4) 0.8442(4) 0.4773(3) 0.0277(12) Uani 1 1 d . . .
H13 H 0.3461 0.7943 0.4425 0.033 Uiso 1 1 calc R . .
C14 C 0.1918(4) 0.8493(4) 0.7860(3) 0.0258(12) Uani 1 1 d . . .
C15 C 0.1452(4) 0.8927(4) 0.8069(3) 0.0339(14) Uani 1 1 d . . .
H15 H 0.1618 0.9468 0.8065 0.041 Uiso 1 1 calc R . .
C16 C 0.0743(5) 0.8565(4) 0.8281(4) 0.0393(15) Uani 1 1 d . . .
H16 H 0.0421 0.8850 0.8418 0.047 Uiso 1 1 calc R . .
C17 C 0.0527(4) 0.7772(4) 0.8282(4) 0.0395(16) Uani 1 1 d . . .
H17 H 0.0055 0.7507 0.8427 0.047 Uiso 1 1 calc R . .
C18 C 0.1010(4) 0.7372(4) 0.8069(3) 0.0301(13) Uani 1 1 d . . .
H18 H 0.0843 0.6826 0.8064 0.036 Uiso 1 1 calc R . .
C19 C 0.1268(4) 0.7853(4) 0.5937(3) 0.0285(13) Uani 1 1 d . . .
C20 C 0.1019(5) 0.8487(5) 0.5940(4) 0.0469(17) Uani 1 1 d . . .
H20 H 0.1458 0.9084 0.6270 0.056 Uiso 1 1 calc R . .
C21 C 0.0103(5) 0.8219(6) 0.5442(4) 0.057(2) Uani 1 1 d . . .
H21 H -0.0077 0.8634 0.5443 0.068 Uiso 1 1 calc R . .
C22 C -0.0522(5) 0.7345(6) 0.4956(4) 0.063(2) Uani 1 1 d . . .
H22 H -0.1125 0.7166 0.4609 0.076 Uiso 1 1 calc R . .
C23 C -0.0273(6) 0.6714(6) 0.4969(5) 0.076(3) Uani 1 1 d . . .
H23 H -0.0721 0.6117 0.4648 0.092 Uiso 1 1 calc R . .
C24 C 0.0631(4) 0.6963(5) 0.5453(4) 0.0453(18) Uani 1 1 d . . .
H24 H 0.0805 0.6543 0.5453 0.054 Uiso 1 1 calc R . .
OW2 O 0.0011(3) 0.0568(3) 0.9065(2) 0.0375(10) Uani 1 1 d . . .
C31 C 0.3597(3) 0.6247(3) 0.4166(3) 0.0190(10) Uani 1 1 d . . .
C32 C 0.3893(4) 0.6569(3) 0.3707(3) 0.0206(11) Uani 1 1 d . . .
C33 C 0.4910(4) 0.7248(4) 0.3940(4) 0.0360(14) Uani 1 1 d . . .
H33A H 0.5036 0.7829 0.4262 0.043 Uiso 1 1 calc R . .
H33B H 0.5334 0.7124 0.4248 0.043 Uiso 1 1 calc R . .
C34 C 0.5125(4) 0.7266(4) 0.3277(4) 0.0415(16) Uani 1 1 d . . .
H34A H 0.5147 0.6741 0.3021 0.050 Uiso 1 1 calc R . .
H34B H 0.5745 0.7779 0.3464 0.050 Uiso 1 1 calc R . .
C35 C 0.4384(4) 0.7305(4) 0.2702(4) 0.0363(15) Uani 1 1 d . . .
H35A H 0.4566 0.7355 0.2293 0.044 Uiso 1 1 calc R . .
H35B H 0.4357 0.7828 0.2960 0.044 Uiso 1 1 calc R . .
C36 C 0.3405(4) 0.6487(4) 0.2352(3) 0.0296(13) Uani 1 1 d . . .
H36A H 0.2935 0.6587 0.2067 0.035 Uiso 1 1 calc R . .
H36B H 0.3391 0.5990 0.1987 0.035 Uiso 1 1 calc R . .
C37 C 0.3136(4) 0.6249(3) 0.2941(3) 0.0203(11) Uani 1 1 d . . .
C38 C 0.2246(4) 0.5712(3) 0.2836(3) 0.0187(10) Uani 1 1 d . . .
C39 C 0.1351(4) 0.5203(3) 0.2112(3) 0.0184(10) Uani 1 1 d . . .
C40 C 0.1339(4) 0.4818(4) 0.1415(3) 0.0336(14) Uani 1 1 d . . .
H40 H 0.1898 0.4873 0.1389 0.040 Uiso 1 1 calc R . .
C41 C 0.0500(4) 0.4341(4) 0.0738(3) 0.0368(15) Uani 1 1 d . . .
H41 H 0.0489 0.4093 0.0256 0.044 Uiso 1 1 calc R . .
C42 C -0.0322(4) 0.4253(4) 0.0815(3) 0.0353(14) Uani 1 1 d . . .
H42 H -0.0901 0.3942 0.0381 0.042 Uiso 1 1 calc R . .
C43 C -0.0264(4) 0.4628(4) 0.1531(3) 0.0278(12) Uani 1 1 d . . .
H43 H -0.0823 0.4548 0.1572 0.033 Uiso 1 1 calc R . .
C44 C 0.4209(4) 0.6433(3) 0.4939(3) 0.0225(11) Uani 1 1 d . . .
C45 C 0.4847(4) 0.6137(4) 0.5014(4) 0.0367(15) Uani 1 1 d . . .
H45 H 0.4852 0.5778 0.4577 0.044 Uiso 1 1 calc R . .
C46 C 0.5482(5) 0.6382(5) 0.5750(4) 0.0425(16) Uani 1 1 d . . .
H46 H 0.5924 0.6199 0.5812 0.051 Uiso 1 1 calc R . .
C47 C 0.5442(5) 0.6892(5) 0.6374(4) 0.0415(16) Uani 1 1 d . . .
H47 H 0.5868 0.7080 0.6872 0.050 Uiso 1 1 calc R . .
C48 C 0.4759(4) 0.7126(4) 0.6255(3) 0.0327(14) Uani 1 1 d . . .
H48 H 0.4719 0.7451 0.6687 0.039 Uiso 1 1 calc R . .
C49 C 0.2008(4) 0.4420(3) 0.3422(3) 0.0258(12) Uani 1 1 d . . .
C50 C 0.1544(5) 0.3974(4) 0.3760(3) 0.0439(17) Uani 1 1 d . . .
H50 H 0.1342 0.4226 0.4104 0.053 Uiso 1 1 calc R . .
C51 C 0.1388(7) 0.3111(5) 0.3560(5) 0.072(3) Uani 1 1 d . . .
H51 H 0.1081 0.2793 0.3784 0.087 Uiso 1 1 calc R . .
OW6 O 0.0984(3) 0.0613(3) 0.8182(2) 0.0366(10) Uani 1 1 d . . .
C52 C 0.1669(6) 0.2730(5) 0.3056(5) 0.066(3) Uani 1 1 d . . .
H52 H 0.1554 0.2159 0.2931 0.079 Uiso 1 1 calc R . .
OW4 O 0.0055(3) 0.1724(3) 0.8309(3) 0.0411(11) Uani 1 1 d . . .
C53 C 0.2123(6) 0.3203(5) 0.2735(5) 0.059(2) Uani 1 1 d . . .
H53 H 0.2326 0.2950 0.2391 0.071 Uiso 1 1 calc R . .
C54 C 0.2289(5) 0.4040(4) 0.2906(4) 0.0449(17) Uani 1 1 d . . .
H54 H 0.2590 0.4347 0.2674 0.054 Uiso 1 1 calc R . .
C61 C 0.1396(4) 0.4209(3) 0.7666(3) 0.0222(11) Uani 1 1 d . . .
C62 C 0.1836(4) 0.4535(3) 0.8430(3) 0.0248(12) Uani 1 1 d . . .
C63 C 0.1486(5) 0.4083(4) 0.8901(3) 0.0360(14) Uani 1 1 d . . .
H63A H 0.0931 0.4110 0.8917 0.043 Uiso 1 1 calc R . .
H63B H 0.1293 0.3464 0.8641 0.043 Uiso 1 1 calc R . .
C64 C 0.2225(5) 0.4494(4) 0.9718(3) 0.0394(16) Uani 1 1 d . . .
H64A H 0.2694 0.4319 0.9710 0.047 Uiso 1 1 calc R . .
H64B H 0.1922 0.4271 1.0016 0.047 Uiso 1 1 calc R . .
C65 C 0.2721(5) 0.5497(4) 1.0109(4) 0.0404(16) Uani 1 1 d . . .
H65A H 0.2253 0.5678 1.0096 0.048 Uiso 1 1 calc R . .
H65B H 0.3147 0.5733 1.0645 0.048 Uiso 1 1 calc R . .
C66 C 0.3279(5) 0.5857(4) 0.9694(3) 0.0346(14) Uani 1 1 d . . .
H66A H 0.3541 0.6492 0.9917 0.042 Uiso 1 1 calc R . .
H66B H 0.3806 0.5753 0.9780 0.042 Uiso 1 1 calc R . .
C67 C 0.2693(4) 0.5450(3) 0.8836(3) 0.0223(11) Uani 1 1 d . . .
C69 C 0.3704(4) 0.6665(3) 0.8578(3) 0.0179(10) Uani 1 1 d . . .
C70 C 0.4609(4) 0.6873(4) 0.9035(3) 0.0251(12) Uani 1 1 d . . .
H70 H 0.4688 0.6476 0.9198 0.030 Uiso 1 1 calc R . .
C71 C 0.5380(4) 0.7664(4) 0.9242(3) 0.0313(13) Uani 1 1 d . . .
H71 H 0.5988 0.7812 0.9550 0.038 Uiso 1 1 calc R . .
C72 C 0.5248(4) 0.8234(4) 0.8992(3) 0.0324(14) Uani 1 1 d . . .
H72 H 0.5762 0.8779 0.9133 0.039 Uiso 1 1 calc R . .
C73 C 0.4330(4) 0.7986(3) 0.8524(3) 0.0271(12) Uani 1 1 d . . .
H73 H 0.4245 0.8375 0.8351 0.033 Uiso 1 1 calc R . .
C74 C 0.0559(4) 0.3315(4) 0.7102(3) 0.0257(12) Uani 1 1 d . . .
C75 C 0.0604(5) 0.2564(4) 0.7022(4) 0.0347(14) Uani 1 1 d . . .
H75 H 0.1156 0.2611 0.7325 0.042 Uiso 1 1 calc R . .
C76 C -0.0168(5) 0.1756(4) 0.6496(4) 0.0457(17) Uani 1 1 d . . .
H76 H -0.0153 0.1246 0.6451 0.055 Uiso 1 1 calc R . .
C77 C -0.0965(5) 0.1691(4) 0.6035(4) 0.0412(16) Uani 1 1 d . . .
H77 H -0.1488 0.1142 0.5661 0.049 Uiso 1 1 calc R . .
OW5 O 0.2272(3) 0.2441(3) 0.9185(3) 0.0512(13) Uani 1 1 d . . .
C780 C -0.0976(4) 0.2460(4) 0.6137(4) 0.0346(14) Uani 1 1 d . . .
H780 H -0.1519 0.2418 0.5825 0.042 Uiso 1 1 calc R . .
C79 C 0.2525(4) 0.4667(3) 0.6815(3) 0.0230(11) Uani 1 1 d . . .
C80 C 0.2695(4) 0.4998(4) 0.6304(3) 0.0301(13) Uani 1 1 d . . .
H80 H 0.2551 0.5427 0.6273 0.036 Uiso 1 1 calc R . .
C81 C 0.3084(4) 0.4684(5) 0.5836(4) 0.0451(17) Uani 1 1 d . . .
H81 H 0.3200 0.4905 0.5493 0.054 Uiso 1 1 calc R . .
C82 C 0.3297(4) 0.4048(5) 0.5882(4) 0.0477(18) Uani 1 1 d . . .
H82 H 0.3550 0.3834 0.5565 0.057 Uiso 1 1 calc R . .
C83 C 0.3136(5) 0.3734(5) 0.6391(4) 0.0485(18) Uani 1 1 d . . .
H83 H 0.3293 0.3314 0.6425 0.058 Uiso 1 1 calc R . .
C84 C 0.2746(4) 0.4026(4) 0.6857(4) 0.0381(15) Uani 1 1 d . . .
H84 H 0.2631 0.3798 0.7196 0.046 Uiso 1 1 calc R . .
OW3 O 0.1143(3) 0.2406(3) 0.9993(3) 0.0516(12) Uani 1 1 d . . .
C100 C 0.4325(5) 0.4201(5) 0.2121(4) 0.0493(18) Uani 1 1 d . . .
C200 C 0.2202(5) 0.1051(5) 0.1196(4) 0.0488(18) Uani 1 1 d . . .
C300 C 0.8045(7) 0.8916(5) 0.5757(6) 0.067(2) Uani 1 1 d . . .
C400 C 0.2139(5) 0.7892(4) 0.2384(4) 0.0406(16) Uani 1 1 d . . .
S10 S 0.36053(14) 0.41859(13) 0.12817(10) 0.0460(4) Uani 1 1 d . . .
S20 S 0.18928(11) 0.05316(10) 0.01731(9) 0.0310(3) Uani 1 1 d . . .
S30 S 0.83799(13) 0.92911(11) 0.67884(12) 0.0472(4) Uani 1 1 d . . .
S40 S 0.16032(11) 0.74737(10) 0.13346(9) 0.0331(3) Uani 1 1 d . . .
O10 O 0.3676(3) 0.3621(3) 0.0662(3) 0.0511(12) Uani 1 1 d . . .
O11 O 0.4080(6) 0.5091(4) 0.1437(4) 0.114(3) Uani 1 1 d . . .
O12 O 0.2708(4) 0.3890(5) 0.1275(3) 0.087(2) Uani 1 1 d . . .
O20 O 0.8491(4) 1.0152(3) 0.7056(3) 0.0653(16) Uani 1 1 d . . .
O21 O 0.9246(3) 0.9278(3) 0.7062(3) 0.0536(13) Uani 1 1 d . . .
O22 O 0.7574(4) 0.8620(3) 0.6787(3) 0.0619(15) Uani 1 1 d . . .
O30 O 0.2137(3) 0.1231(3) -0.0038(3) 0.0506(12) Uani 1 1 d . . .
O31 O 0.0877(3) -0.0082(3) -0.0153(2) 0.0357(10) Uani 1 1 d . . .
O32 O 0.2439(4) 0.0110(3) 0.0129(3) 0.0548(14) Uani 1 1 d . . .
O40 O 0.1997(4) 0.8248(3) 0.1235(3) 0.0489(12) Uani 1 1 d . . .
O41 O 0.0596(3) 0.7107(3) 0.1146(3) 0.0511(12) Uani 1 1 d . . .
O42 O 0.1870(3) 0.6834(3) 0.1056(2) 0.0465(12) Uani 1 1 d . . .
F100 F 0.5181(3) 0.4454(4) 0.2206(3) 0.107(2) Uani 1 1 d . . .
F101 F 0.3959(5) 0.3419(4) 0.2078(3) 0.119(3) Uani 1 1 d . . .
F102 F 0.4363(3) 0.4751(3) 0.2764(2) 0.0716(14) Uani 1 1 d . . .
F200 F 0.1681(4) 0.1399(4) 0.1325(3) 0.0890(17) Uani 1 1 d . . .
F201 F 0.3130(3) 0.1689(3) 0.1596(3) 0.0761(15) Uani 1 1 d . . .
F202 F 0.2064(3) 0.0459(3) 0.1465(2) 0.0708(14) Uani 1 1 d . . .
F300 F 0.8757(4) 0.9476(3) 0.5654(3) 0.0941(18) Uani 1 1 d . . .
F301 F 0.7922(4) 0.8131(3) 0.5420(3) 0.0859(16) Uani 1 1 d . . .
F302 F 0.7279(4) 0.8915(4) 0.5417(3) 0.104(2) Uani 1 1 d . . .
F400 F 0.3094(3) 0.8287(3) 0.2644(2) 0.0622(12) Uani 1 1 d . . .
F401 F 0.1951(3) 0.8479(2) 0.2735(2) 0.0449(9) Uani 1 1 d . . .
F402 F 0.1877(4) 0.7252(3) 0.2580(2) 0.0662(13) Uani 1 1 d . . .
C68 C 0.2871(3) 0.5821(3) 0.8371(3) 0.0174(10) Uani 1 1 d . . .
F500 F 0.8283(6) 0.8385(4) 0.3966(4) 0.131(3) Uani 1 1 d . A .
O52 O 0.6635(7) 0.7988(6) 0.2596(6) 0.153(4) Uani 1 1 d . . .
O51 O 0.7959(10) 0.8139(12) 0.2412(7) 0.268(9) Uani 1 1 d . . .
O50 O 0.7672(6) 0.9288(5) 0.2617(6) 0.179(5) Uani 1 1 d . . .
F502 F 0.9086(7) 0.9537(7) 0.3994(8) 0.256(7) Uani 1 1 d . A .
F501 F 0.7902(10) 0.9364(7) 0.4124(5) 0.231(6) Uani 1 1 d . A .
C501 C 0.8109 0.8903 0.3654 0.148(7) Uani 1 1 d . . .
S50 S 0.7673(4) 0.8683(4) 0.2896(3) 0.0310(11) Uani 0.50 1 d P A 1
S51 S 0.7385(5) 0.8395(5) 0.2549(4) 0.0641(19) Uani 0.50 1 d P A 2

loop_
_atom_site_aniso_label
_atom_site_aniso_U_11
_atom_site_aniso_U_22
_atom_site_aniso_U_33
_atom_site_aniso_U_23
_atom_site_aniso_U_13
_atom_site_aniso_U_12
Cu1 0.0244(4) 0.0272(4) 0.0324(4) 0.0210(3) 0.0149(3) 0.0154(3)
Cu2 0.0353(4) 0.0228(3) 0.0227(4) 0.0136(3) 0.0160(3) 0.0158(3)
Cu3 0.0222(4) 0.0256(4) 0.0267(4) 0.0075(3) 0.0120(3) 0.0117(3)
Cu10 0.0396(4) 0.0359(4) 0.0427(5) 0.0255(4) 0.0235(4) 0.0218(4)
Se1 0.0726(5) 0.0290(3) 0.0364(3) 0.0253(3) 0.0398(3) 0.0334(3)
Se2 0.0212(3) 0.0310(3) 0.0222(3) 0.0082(2) 0.0127(2) 0.0101(2)
Se3 0.0193(3) 0.0228(3) 0.0254(3) 0.0146(2) 0.0100(2) 0.0104(2)
N1 0.026(2) 0.029(3) 0.023(2) 0.015(2) 0.012(2) 0.015(2)
N2 0.028(2) 0.018(2) 0.013(2) 0.0069(19) 0.0056(19) 0.0071(19)
N11 0.030(3) 0.019(2) 0.018(2) 0.008(2) 0.009(2) 0.011(2)
N12 0.020(2) 0.022(2) 0.025(2) 0.013(2) 0.0116(19) 0.0103(19)
N21 0.027(3) 0.024(2) 0.030(3) 0.011(2) 0.017(2) 0.012(2)
N22 0.023(2) 0.025(2) 0.022(2) 0.014(2) 0.0121(19) 0.013(2)
P1 0.0314(8) 0.0177(7) 0.0181(7) 0.0101(6) 0.0119(6) 0.0115(6)
P2 0.0191(7) 0.0188(7) 0.0182(7) 0.0107(6) 0.0100(5) 0.0077(5)
P3 0.0189(7) 0.0186(7) 0.0216(7) 0.0122(6) 0.0109(6) 0.0095(6)
C1 0.031(3) 0.026(3) 0.016(3) 0.011(2) 0.012(2) 0.020(3)
C2 0.032(3) 0.020(3) 0.019(3) 0.008(2) 0.006(2) 0.013(2)
C3 0.043(4) 0.027(3) 0.025(3) 0.003(3) 0.012(3) 0.009(3)
C4 0.050(4) 0.033(4) 0.031(3) 0.007(3) 0.012(3) 0.013(3)
C5 0.034(3) 0.029(3) 0.032(3) 0.012(3) 0.010(3) 0.009(3)
C6 0.032(3) 0.017(3) 0.023(3) 0.008(2) 0.008(2) 0.008(2)
C7 0.025(3) 0.014(2) 0.023(3) 0.009(2) 0.008(2) 0.012(2)
C8 0.025(3) 0.021(3) 0.019(3) 0.015(2) 0.007(2) 0.011(2)
C9 0.019(3) 0.014(2) 0.019(3) 0.005(2) 0.004(2) 0.003(2)
C10 0.038(3) 0.020(3) 0.028(3) 0.014(3) 0.014(3) 0.013(3)
C11 0.038(4) 0.028(3) 0.035(3) 0.022(3) 0.013(3) 0.011(3)
C12 0.037(4) 0.037(3) 0.024(3) 0.021(3) 0.015(3) 0.012(3)
C13 0.033(3) 0.026(3) 0.021(3) 0.012(2) 0.013(2) 0.010(3)
C14 0.023(3) 0.024(3) 0.027(3) 0.012(3) 0.008(2) 0.010(2)
C15 0.040(4) 0.033(3) 0.032(3) 0.014(3) 0.016(3) 0.021(3)
C16 0.038(4) 0.042(4) 0.039(4) 0.009(3) 0.018(3) 0.027(3)
C17 0.035(4) 0.045(4) 0.041(4) 0.016(3) 0.026(3) 0.019(3)
C18 0.029(3) 0.035(3) 0.030(3) 0.018(3) 0.016(3) 0.015(3)
C19 0.025(3) 0.036(3) 0.021(3) 0.015(3) 0.011(2) 0.011(3)
C20 0.030(4) 0.057(4) 0.045(4) 0.031(4) 0.009(3) 0.013(3)
C21 0.041(4) 0.086(6) 0.051(5) 0.042(5) 0.015(4) 0.034(4)
C22 0.027(4) 0.093(7) 0.030(4) 0.008(4) 0.008(3) 0.016(4)
C23 0.036(4) 0.077(6) 0.057(5) -0.012(5) 0.022(4) 0.010(4)
C24 0.029(4) 0.046(4) 0.035(4) 0.001(3) 0.017(3) 0.008(3)
OW2 0.033(2) 0.040(2) 0.043(3) 0.025(2) 0.019(2) 0.016(2)
C31 0.013(2) 0.013(2) 0.021(3) 0.004(2) 0.007(2) 0.002(2)
C32 0.015(3) 0.022(3) 0.027(3) 0.012(2) 0.010(2) 0.011(2)
C33 0.024(3) 0.033(3) 0.048(4) 0.023(3) 0.017(3) 0.008(3)
C34 0.022(3) 0.048(4) 0.063(4) 0.038(4) 0.025(3) 0.012(3)
C35 0.036(4) 0.045(4) 0.053(4) 0.039(3) 0.031(3) 0.022(3)
C36 0.035(3) 0.041(3) 0.040(3) 0.034(3) 0.026(3) 0.025(3)
C37 0.027(3) 0.018(3) 0.026(3) 0.015(2) 0.016(2) 0.015(2)
C38 0.024(3) 0.023(3) 0.019(3) 0.013(2) 0.013(2) 0.016(2)
C39 0.021(3) 0.022(3) 0.015(2) 0.010(2) 0.009(2) 0.011(2)
C40 0.027(3) 0.049(4) 0.026(3) 0.017(3) 0.013(3) 0.020(3)
C41 0.030(3) 0.049(4) 0.022(3) 0.006(3) 0.018(3) 0.015(3)
C42 0.028(3) 0.040(4) 0.021(3) 0.007(3) 0.002(3) 0.014(3)
C43 0.021(3) 0.032(3) 0.030(3) 0.014(3) 0.014(2) 0.011(2)
C44 0.018(3) 0.021(3) 0.027(3) 0.012(2) 0.009(2) 0.007(2)
C45 0.040(4) 0.048(4) 0.028(3) 0.017(3) 0.016(3) 0.027(3)
C46 0.040(4) 0.062(5) 0.039(4) 0.031(4) 0.014(3) 0.033(4)
C47 0.040(4) 0.057(4) 0.023(3) 0.022(3) 0.003(3) 0.024(3)
C48 0.035(3) 0.029(3) 0.018(3) 0.004(3) 0.007(3) 0.011(3)
C49 0.025(3) 0.019(3) 0.022(3) 0.008(2) 0.001(2) 0.008(2)
C50 0.062(5) 0.033(3) 0.025(3) 0.017(3) 0.016(3) 0.013(3)
C51 0.100(7) 0.034(4) 0.061(5) 0.038(4) 0.022(5) 0.010(4)
OW6 0.039(3) 0.039(2) 0.042(3) 0.021(2) 0.023(2) 0.025(2)
C52 0.077(6) 0.026(4) 0.068(6) 0.019(4) -0.001(5) 0.025(4)
OW4 0.051(3) 0.045(3) 0.045(3) 0.029(2) 0.023(2) 0.032(2)
C53 0.062(5) 0.038(4) 0.080(6) 0.018(4) 0.025(4) 0.037(4)
C54 0.044(4) 0.037(4) 0.071(5) 0.028(4) 0.033(4) 0.028(3)
C61 0.030(3) 0.021(3) 0.024(3) 0.014(2) 0.017(2) 0.014(2)
C62 0.031(3) 0.020(3) 0.032(3) 0.016(3) 0.017(3) 0.016(2)
C63 0.048(4) 0.033(3) 0.037(3) 0.025(3) 0.025(3) 0.018(3)
C64 0.068(5) 0.043(4) 0.032(3) 0.030(3) 0.031(3) 0.034(4)
C65 0.063(5) 0.047(4) 0.036(4) 0.031(3) 0.032(3) 0.034(4)
C66 0.048(4) 0.029(3) 0.030(3) 0.019(3) 0.015(3) 0.019(3)
C67 0.024(3) 0.023(3) 0.030(3) 0.017(2) 0.014(2) 0.016(2)
C69 0.027(3) 0.019(3) 0.013(2) 0.005(2) 0.011(2) 0.016(2)
C70 0.023(3) 0.031(3) 0.025(3) 0.014(3) 0.009(2) 0.017(3)
C71 0.021(3) 0.039(3) 0.026(3) 0.010(3) 0.008(2) 0.014(3)
C72 0.023(3) 0.020(3) 0.040(3) 0.011(3) 0.013(3) 0.001(2)
C73 0.033(3) 0.019(3) 0.030(3) 0.011(3) 0.016(3) 0.012(2)
C74 0.028(3) 0.024(3) 0.032(3) 0.016(3) 0.019(3) 0.014(2)
C75 0.048(4) 0.022(3) 0.043(4) 0.020(3) 0.022(3) 0.020(3)
C76 0.064(5) 0.021(3) 0.051(4) 0.014(3) 0.030(4) 0.020(3)
C77 0.042(4) 0.020(3) 0.041(4) 0.004(3) 0.017(3) 0.006(3)
OW5 0.059(3) 0.036(3) 0.057(3) 0.026(2) 0.033(3) 0.014(2)
C780 0.027(3) 0.032(3) 0.038(4) 0.012(3) 0.014(3) 0.012(3)
C79 0.013(3) 0.024(3) 0.026(3) 0.008(2) 0.008(2) 0.007(2)
C80 0.025(3) 0.026(3) 0.034(3) 0.011(3) 0.017(3) 0.009(3)
C81 0.034(4) 0.052(4) 0.044(4) 0.016(4) 0.029(3) 0.015(3)
C82 0.030(4) 0.056(5) 0.050(4) 0.009(4) 0.025(3) 0.022(3)
C83 0.039(4) 0.048(4) 0.061(5) 0.015(4) 0.024(4) 0.031(3)
C84 0.037(4) 0.035(3) 0.040(4) 0.011(3) 0.015(3) 0.022(3)
OW3 0.056(3) 0.053(3) 0.058(3) 0.026(3) 0.034(3) 0.032(3)
C100 0.047(4) 0.049(4) 0.037(4) 0.010(4) 0.009(3) 0.026(4)
C200 0.041(4) 0.043(4) 0.038(4) 0.003(3) 0.011(3) 0.016(3)
C300 0.069(6) 0.044(5) 0.086(7) 0.027(5) 0.033(5) 0.029(4)
C400 0.062(5) 0.045(4) 0.029(3) 0.019(3) 0.019(3) 0.038(4)
S10 0.0581(12) 0.0599(12) 0.0459(10) 0.0293(9) 0.0275(9) 0.0456(10)
S20 0.0294(8) 0.0317(8) 0.0323(8) 0.0166(7) 0.0121(6) 0.0153(7)
S30 0.0443(10) 0.0314(9) 0.0644(12) 0.0191(9) 0.0192(9) 0.0230(8)
S40 0.0398(9) 0.0347(8) 0.0297(8) 0.0160(7) 0.0162(7) 0.0217(7)
O10 0.059(3) 0.067(3) 0.040(3) 0.023(3) 0.024(2) 0.042(3)
O11 0.202(9) 0.062(4) 0.109(6) 0.045(4) 0.072(6) 0.085(5)
O12 0.049(3) 0.159(6) 0.048(3) 0.027(4) 0.023(3) 0.063(4)
O20 0.066(4) 0.038(3) 0.083(4) 0.018(3) 0.019(3) 0.036(3)
O21 0.040(3) 0.038(3) 0.084(4) 0.026(3) 0.024(3) 0.024(2)
O22 0.049(3) 0.052(3) 0.089(4) 0.029(3) 0.036(3) 0.028(3)
O30 0.037(3) 0.050(3) 0.067(3) 0.043(3) 0.019(2) 0.014(2)
O31 0.032(2) 0.036(2) 0.036(2) 0.022(2) 0.0114(19) 0.0118(19)
O32 0.060(3) 0.063(3) 0.041(3) 0.010(3) 0.014(2) 0.046(3)
O40 0.066(3) 0.053(3) 0.052(3) 0.039(3) 0.035(3) 0.034(3)
O41 0.030(3) 0.047(3) 0.062(3) 0.019(3) 0.014(2) 0.015(2)
O42 0.063(3) 0.047(3) 0.032(2) 0.009(2) 0.015(2) 0.040(3)
F100 0.043(3) 0.155(5) 0.052(3) -0.021(3) -0.004(2) 0.057(3)
F101 0.199(7) 0.081(4) 0.071(4) 0.054(3) 0.029(4) 0.069(4)
F102 0.040(2) 0.100(4) 0.036(2) 0.004(2) 0.0098(19) 0.027(3)
F200 0.072(3) 0.094(4) 0.075(3) 0.001(3) 0.035(3) 0.047(3)
F201 0.051(3) 0.063(3) 0.052(3) 0.001(2) 0.013(2) 0.001(2)
F202 0.048(3) 0.100(4) 0.044(2) 0.043(3) 0.013(2) 0.016(3)
F300 0.116(5) 0.064(3) 0.086(4) 0.037(3) 0.046(4) 0.029(3)
F301 0.113(4) 0.045(3) 0.076(3) 0.012(3) 0.034(3) 0.035(3)
F302 0.104(5) 0.112(5) 0.087(4) 0.038(4) 0.009(3) 0.073(4)
F400 0.052(3) 0.075(3) 0.039(2) 0.009(2) 0.004(2) 0.038(2)
F401 0.066(3) 0.047(2) 0.036(2) 0.0185(18) 0.0272(19) 0.039(2)
F402 0.128(4) 0.066(3) 0.059(3) 0.048(2) 0.061(3) 0.069(3)
C68 0.019(3) 0.020(3) 0.018(3) 0.010(2) 0.009(2) 0.013(2)
F500 0.258(9) 0.128(5) 0.162(6) 0.120(5) 0.156(7) 0.151(6)
O52 0.138(8) 0.157(8) 0.168(8) 0.104(7) 0.110(7) 0.029(6)
O51 0.414(17) 0.66(3) 0.295(13) 0.413(17) 0.326(14) 0.51(2)
O50 0.103(6) 0.098(6) 0.252(11) 0.122(7) -0.036(7) 0.019(5)
F502 0.128(7) 0.205(9) 0.371(16) 0.230(11) -0.021(9) 0.036(7)
F501 0.386(17) 0.242(11) 0.126(7) 0.040(7) 0.077(9) 0.269(12)
C501 0.163(15) 0.068(8) 0.25(2) 0.088(12) 0.101(15) 0.076(10)
S50 0.027(2) 0.029(2) 0.034(2) 0.012(2) 0.0125(19) 0.0125(17)
S51 0.074(5) 0.098(6) 0.100(5) 0.081(5) 0.067(4) 0.067(5)

loop_
_atom_type_symbol
_atom_type_description
_atom_type_scat_dispersion_real
_atom_type_scat_dispersion_imag
_atom_type_scat_source
C C 0.0033 0.0016 'International Tables Vol C Tables 4.2.6.8 and 6.1.1.4'
H H 0.0000 0.0000 'International Tables Vol C Tables 4.2.6.8 and 6.1.1.4'
N N 0.0061 0.0033 'International Tables Vol C Tables 4.2.6.8 and 6.1.1.4'
P P 0.1023 0.0942 'International Tables Vol C Tables 4.2.6.8 and 6.1.1.4'
Cl Cl 0.1484 0.1585 'International Tables Vol C Tables 4.2.6.8 and 6.1.1.4'
Cu Cu 0.3201 1.2651 'International Tables Vol C Tables 4.2.6.8 and 6.1.1.4'
Se Se -0.0929 2.2259 'International Tables Vol C Tables 4.2.6.8 and 6.1.1.4'
S S 0.1246 0.1234 'International Tables Vol C Tables 4.2.6.8 and 6.1.1.4'
O O 0.0106 0.0060 'International Tables Vol C Tables 4.2.6.8 and 6.1.1.4'
F F 0.0171 0.0103 'International Tables Vol C Tables 4.2.6.8 and 6.1.1.4'

loop_
_geom_angle_atom_site_label_1
_geom_angle_atom_site_label_2
_geom_angle_atom_site_label_3
_geom_angle
_geom_angle_site_symmetry_1
_geom_angle_site_symmetry_3
N1 Cu1 N22 126.95(18) . .
N1 Cu1 Se3 107.74(13) . .
N22 Cu1 Se3 113.67(13) . .
N1 Cu1 Se1 106.55(13) . .
N22 Cu1 Se1 99.32(12) . .
Se3 Cu1 Se1 97.75(3) . .
N11 Cu2 N2 123.20(18) . .
N11 Cu2 Se1 104.22(12) . .
N2 Cu2 Se1 113.59(12) . .
N11 Cu2 Se2 105.30(13) . .
N2 Cu2 Se2 108.59(12) . .
Se1 Cu2 Se2 99.03(4) . .
N12 Cu3 N21 119.48(18) . .
N12 Cu3 Se2 113.32(13) . .
N21 Cu3 Se2 109.38(14) . .
N12 Cu3 Se3 109.28(12) . 2_566
N21 Cu3 Se3 102.30(13) . 2_566
Se2 Cu3 Se3 100.86(4) . 2_566
OW5 Cu10 OW2 171.9(2) . .
OW5 Cu10 OW6 91.97(18) . .
OW2 Cu10 OW6 87.24(18) . .
OW5 Cu10 OW3 90.5(2) . .
OW2 Cu10 OW3 90.20(19) . .
OW6 Cu10 OW3 177.43(19) . .
OW5 Cu10 OW4 98.62(19) . .
OW2 Cu10 OW4 89.43(17) . .
OW6 Cu10 OW4 91.40(17) . .
OW3 Cu10 OW4 88.79(18) . .
P1 Se1 Cu2 89.49(4) . .
P1 Se1 Cu1 94.51(4) . .
Cu2 Se1 Cu1 175.99(3) . .
P2 Se2 Cu3 89.63(5) . .
P2 Se2 Cu2 95.91(5) . .
Cu3 Se2 Cu2 139.52(4) . .
P3 Se3 Cu1 91.71(5) . .
P3 Se3 Cu3 94.92(5) . 2_566
Cu1 Se3 Cu3 140.53(3) . 2_566
C14 N1 C18 115.8(5) . .
C14 N1 Cu1 128.4(4) . .
C18 N1 Cu1 115.8(4) . .
C13 N2 C9 117.8(5) . .
C13 N2 Cu2 114.1(4) . .
C9 N2 Cu2 128.0(3) . .
C48 N11 C44 117.0(5) . .
C48 N11 Cu2 119.3(4) . .
C44 N11 Cu2 123.7(4) . .
C43 N12 C39 116.3(4) . .
C43 N12 Cu3 114.9(3) . .
C39 N12 Cu3 128.5(4) . .
C780 N21 C74 117.6(5) 2_566 2_566
C780 N21 Cu3 118.2(4) 2_566 .
C74 N21 Cu3 123.9(4) 2_566 .
C69 N22 C73 117.0(5) . .
C69 N22 Cu1 128.3(4) . .
C73 N22 Cu1 114.7(4) . .
C8 P1 C1 93.1(2) . .
C8 P1 C19 111.5(2) . .
C1 P1 C19 109.0(3) . .
C8 P1 Se1 114.96(18) . .
C1 P1 Se1 112.48(17) . .
C19 P1 Se1 114.0(2) . .
C38 P2 C31 93.1(2) . .
C38 P2 C49 107.7(2) . .
C31 P2 C49 108.6(2) . .
C38 P2 Se2 119.09(17) . .
C31 P2 Se2 112.39(17) . .
C49 P2 Se2 113.80(19) . .
C61 P3 C79 109.6(2) . .
C61 P3 C68 93.6(2) . .
C79 P3 C68 109.4(2) . .
C61 P3 Se3 113.49(18) . .
C79 P3 Se3 112.97(19) . .
C68 P3 Se3 116.14(16) . .
C2 C1 C14 130.2(5) . .
C2 C1 P1 108.9(4) . .
C14 C1 P1 120.2(4) . .
C1 C2 C7 113.4(5) . .
C1 C2 C3 125.1(5) . .
C7 C2 C3 121.4(5) . .
C2 C3 C4 115.4(5) . .
C5 C4 C3 110.6(5) . .
C4 C5 C6 110.5(5) . .
C7 C6 C5 111.9(5) . .
C8 C7 C2 115.3(5) . .
C8 C7 C6 126.1(5) . .
C2 C7 C6 118.6(5) . .
C7 C8 C9 127.8(5) . .
C7 C8 P1 108.9(4) . .
C9 C8 P1 123.1(4) . .
N2 C9 C10 120.2(5) . .
N2 C9 C8 120.2(4) . .
C10 C9 C8 119.5(5) . .
C11 C10 C9 120.7(5) . .
C10 C11 C12 118.6(5) . .
C13 C12 C11 117.8(5) . .
N2 C13 C12 124.8(5) . .
N1 C14 C15 122.4(5) . .
N1 C14 C1 118.4(5) . .
C15 C14 C1 119.1(5) . .
C16 C15 C14 120.4(6) . .
C17 C16 C15 117.8(6) . .
C18 C17 C16 119.2(6) . .
N1 C18 C17 124.4(6) . .
C24 C19 C20 121.6(6) . .
C24 C19 P1 120.8(5) . .
C20 C19 P1 117.6(5) . .
C19 C20 C21 119.4(7) . .
C22 C21 C20 119.3(8) . .
C21 C22 C23 120.9(7) . .
C24 C23 C22 120.9(8) . .
C19 C24 C23 117.9(7) . .
C32 C31 C44 126.0(5) . .
C32 C31 P2 108.5(4) . .
C44 C31 P2 125.5(4) . .
C31 C32 C37 115.3(4) . .
C31 C32 C33 124.5(5) . .
C37 C32 C33 120.1(5) . .
C34 C33 C32 113.8(5) . .
C33 C34 C35 111.3(5) . .
C34 C35 C36 111.6(5) . .
C37 C36 C35 113.5(5) . .
C38 C37 C32 114.2(4) . .
C38 C37 C36 126.3(5) . .
C32 C37 C36 119.4(5) . .
C37 C38 C39 127.6(4) . .
C37 C38 P2 108.8(4) . .
C39 C38 P2 123.0(4) . .
C40 C39 N12 122.1(5) . .
C40 C39 C38 121.0(5) . .
N12 C39 C38 116.8(4) . .
C39 C40 C41 120.9(5) . .
C40 C41 C42 117.1(5) . .
C43 C42 C41 118.9(5) . .
N12 C43 C42 124.6(5) . .
N11 C44 C45 121.7(5) . .
N11 C44 C31 118.5(5) . .
C45 C44 C31 119.8(5) . .
C44 C45 C46 119.5(6) . .
C47 C46 C45 118.6(6) . .
C46 C47 C48 118.7(6) . .
N11 C48 C47 124.4(6) . .
C54 C49 C50 121.3(6) . .
C54 C49 P2 117.8(5) . .
C50 C49 P2 120.8(5) . .
C49 C50 C51 116.8(7) . .
C52 C51 C50 122.4(7) . .
C51 C52 C53 118.3(6) . .
C52 C53 C54 121.6(7) . .
C49 C54 C53 119.5(7) . .
C62 C61 C74 127.8(5) . .
C62 C61 P3 108.9(4) . .
C74 C61 P3 123.4(4) . .
C61 C62 C67 114.9(5) . .
C61 C62 C63 125.0(5) . .
C67 C62 C63 119.9(5) . .
C64 C63 C62 113.4(5) . .
C63 C64 C65 112.3(5) . .
C66 C65 C64 109.6(5) . .
C67 C66 C65 113.5(5) . .
C68 C67 C62 114.7(5) . .
C68 C67 C66 126.3(5) . .
C62 C67 C66 119.1(5) . .
N22 C69 C70 122.3(5) . .
N22 C69 C68 118.2(4) . .
C70 C69 C68 119.5(5) . .
C71 C70 C69 119.6(5) . .
C70 C71 C72 119.2(5) . .
C71 C72 C73 119.0(5) . .
N22 C73 C72 122.9(5) . .
N21 C74 C75 121.7(5) 2_566 .
N21 C74 C61 117.9(5) 2_566 .
C75 C74 C61 120.5(5) . .
C76 C75 C74 119.3(6) . .
C75 C76 C77 120.2(6) . .
C76 C77 C780 118.3(6) . .
N21 C780 C77 122.9(6) 2_566 .
C80 C79 C84 119.8(5) . .
C80 C79 P3 119.9(4) . .
C84 C79 P3 120.2(4) . .
C79 C80 C81 119.5(6) . .
C82 C81 C80 120.2(6) . .
C83 C82 C81 119.8(6) . .
C82 C83 C84 121.5(7) . .
C83 C84 C79 119.3(6) . .
F100 C100 F101 107.9(7) . .
F100 C100 F102 107.7(6) . .
F101 C100 F102 107.6(7) . .
F100 C100 S10 113.0(6) . .
F101 C100 S10 110.2(5) . .
F102 C100 S10 110.2(5) . .
F200 C200 F202 108.5(6) . .
F200 C200 F201 109.2(6) . .
F202 C200 F201 107.4(6) . .
F200 C200 S20 110.7(5) . .
F202 C200 S20 110.4(5) . .
F201 C200 S20 110.5(5) . .
F301 C300 F302 109.6(8) . .
F301 C300 F300 107.1(7) . .
F302 C300 F300 107.7(8) . .
F301 C300 S30 111.6(6) . .
F302 C300 S30 111.3(6) . .
F300 C300 S30 109.3(6) . .
F401 C400 F402 110.1(5) . .
F401 C400 F400 107.6(5) . .
F402 C400 F400 106.5(6) . .
F401 C400 S40 111.9(4) . .
F402 C400 S40 112.0(5) . .
F400 C400 S40 108.5(4) . .
O12 S10 O11 113.4(5) . .
O12 S10 O10 116.7(4) . .
O11 S10 O10 113.1(4) . .
O12 S10 C100 105.3(4) . .
O11 S10 C100 102.9(4) . .
O10 S10 C100 103.6(3) . .
O30 S20 O32 115.7(3) . .
O30 S20 O31 114.3(3) . .
O32 S20 O31 113.8(3) . .
O30 S20 C200 105.6(3) . .
O32 S20 C200 103.3(3) . .
O31 S20 C200 102.0(3) . .
O20 S30 O21 115.0(3) . .
O20 S30 O22 115.7(3) . .
O21 S30 O22 114.9(3) . .
O20 S30 C300 103.7(4) . .
O21 S30 C300 103.2(4) . .
O22 S30 C300 101.7(4) . .
O40 S40 O42 117.0(3) . .
O40 S40 O41 112.6(3) . .
O42 S40 O41 115.1(3) . .
O40 S40 C400 103.8(3) . .
O42 S40 C400 103.7(3) . .
O41 S40 C400 102.3(3) . .
C67 C68 C69 127.6(5) . .
C67 C68 P3 107.9(4) . .
C69 C68 P3 124.1(4) . .
S51 O52 S50 23.9(4) . .
S51 O51 S50 25.1(4) . .
S50 O50 S51 25.3(3) . .
F501 C501 S50 116.6(5) . .
F501 C501 F500 104.8(5) . .
S50 C501 F500 128.1(4) . .
F501 C501 F502 96.0(8) . .
S50 C501 F502 112.3(6) . .
F500 C501 F502 91.8(5) . .
F501 C501 S51 120.0(5) . .
S50 C501 S51 9.2(4) . .
F500 C501 S51 119.7(4) . .
F502 C501 S51 118.9(6) . .
C501 S50 O50 124.4(6) . .
C501 S50 O51 111.4(6) . .
O50 S50 O51 105.5(8) . .
C501 S50 O52 107.1(5) . .
O50 S50 O52 106.2(7) . .
O51 S50 O52 99.1(8) . .
O52 S51 O51 129.5(11) . .
O52 S51 O50 118.2(9) . .
O51 S51 O50 112.3(10) . .
O52 S51 C501 90.9(6) . .
O51 S51 C501 91.5(7) . .
O50 S51 C501 90.2(5) . .

loop_
_geom_bond_atom_site_label_1
_geom_bond_atom_site_label_2
_geom_bond_distance
_geom_bond_site_symmetry_2
Cu1 N1 1.997(4) .
Cu1 N22 1.997(4) .
Cu1 Se3 2.4632(10) .
Cu1 Se1 2.5525(10) .
Cu2 N11 2.025(5) .
Cu2 N2 2.028(4) .
Cu2 Se1 2.4296(10) .
Cu2 Se2 2.5428(10) .
Cu3 N12 2.020(4) .
Cu3 N21 2.026(5) .
Cu3 Se2 2.4572(10) .
Cu3 Se3 2.5431(10) 2_566
Cu10 OW5 1.963(5) .
Cu10 OW2 1.966(4) .
Cu10 OW6 1.975(4) .
Cu10 OW3 1.992(5) .
Cu10 OW4 2.248(4) .
Se1 P1 2.1310(16) .
Se2 P2 2.1366(14) .
Se3 P3 2.1461(15) .
Se3 Cu3 2.5431(10) 2_566
N1 C14 1.345(7) .
N1 C18 1.351(7) .
N2 C13 1.343(7) .
N2 C9 1.346(6) .
N11 C48 1.335(7) .
N11 C44 1.351(7) .
N12 C43 1.349(7) .
N12 C39 1.360(6) .
N21 C780 1.345(7) 2_566
N21 C74 1.354(7) 2_566
N22 C69 1.349(6) .
N22 C73 1.352(7) .
P1 C8 1.784(5) .
P1 C1 1.792(5) .
P1 C19 1.799(6) .
P2 C38 1.798(5) .
P2 C31 1.801(5) .
P2 C49 1.809(5) .
P3 C61 1.792(5) .
P3 C79 1.806(5) .
P3 C68 1.807(5) .
C1 C2 1.356(7) .
C1 C14 1.489(7) .
C2 C7 1.485(7) .
C2 C3 1.489(8) .
C3 C4 1.527(8) .
C4 C5 1.508(9) .
C5 C6 1.520(8) .
C6 C7 1.520(7) .
C7 C8 1.334(7) .
C8 C9 1.490(7) .
C9 C10 1.403(7) .
C10 C11 1.373(8) .
C11 C12 1.383(8) .
C12 C13 1.366(8) .
C14 C15 1.379(8) .
C15 C16 1.373(9) .
C16 C17 1.366(9) .
C17 C18 1.365(8) .
C19 C24 1.380(8) .
C19 C20 1.392(9) .
C20 C21 1.396(9) .
C21 C22 1.358(11) .
C22 C23 1.392(13) .
C23 C24 1.383(11) .
C31 C32 1.344(7) .
C31 C44 1.476(7) .
C32 C37 1.483(7) .
C32 C33 1.515(7) .
C33 C34 1.479(8) .
C34 C35 1.516(8) .
C35 C36 1.522(8) .
C36 C37 1.502(7) .
C37 C38 1.357(7) .
C38 C39 1.486(7) .
C39 C40 1.356(7) .
C40 C41 1.392(8) .
C41 C42 1.392(8) .
C42 C43 1.353(8) .
C44 C45 1.386(8) .
C45 C46 1.394(8) .
C46 C47 1.355(9) .
C47 C48 1.378(9) .
C49 C54 1.367(8) .
C49 C50 1.370(8) .
C50 C51 1.412(10) .
C51 C52 1.351(12) .
C52 C53 1.360(12) .
C53 C54 1.368(9) .
C61 C62 1.332(7) .
C61 C74 1.487(8) .
C62 C67 1.502(7) .
C62 C63 1.531(7) .
C63 C64 1.509(9) .
C64 C65 1.518(8) .
C65 C66 1.515(8) .
C66 C67 1.506(8) .
C67 C68 1.349(7) .
C69 C70 1.392(7) .
C69 C68 1.474(7) .
C70 C71 1.367(8) .
C71 C72 1.366(8) .
C72 C73 1.392(8) .
C74 N21 1.354(7) 2_566
C74 C75 1.382(7) .
C75 C76 1.360(9) .
C76 C77 1.363(10) .
C77 C780 1.380(9) .
C780 N21 1.345(7) 2_566
C79 C80 1.387(8) .
C79 C84 1.393(8) .
C80 C81 1.394(8) .
C81 C82 1.379(10) .
C82 C83 1.361(10) .
C83 C84 1.378(9) .
C100 F100 1.281(8) .
C100 F101 1.293(9) .
C100 F102 1.347(8) .
C100 S10 1.797(8) .
C200 F200 1.311(8) .
C200 F202 1.334(9) .
C200 F201 1.350(8) .
C200 S20 1.809(7) .
C300 F301 1.301(9) .
C300 F302 1.302(10) .
C300 F300 1.362(10) .
C300 S30 1.822(10) .
C400 F401 1.301(7) .
C400 F402 1.311(7) .
C400 F400 1.354(8) .
C400 S40 1.831(6) .
S10 O12 1.395(6) .
S10 O11 1.429(6) .
S10 O10 1.427(5) .
S20 O30 1.426(4) .
S20 O32 1.427(5) .
S20 O31 1.454(4) .
S30 O20 1.429(5) .
S30 O21 1.440(5) .
S30 O22 1.440(5) .
S40 O40 1.426(5) .
S40 O42 1.434(4) .
S40 O41 1.456(5) .
F500 C501 1.378(5) .
O52 S51 1.244(10) .
O52 S50 1.522(10) .
O51 S51 1.290(10) .
O51 S50 1.489(11) .
O50 S50 1.398(10) .
O50 S51 1.476(10) .
F502 C501 1.410(10) .
F501 C501 1.287(8) .
C501 S50 1.356(5) .
C501 S51 1.934(7) .
